data_4508250
loop_
_publ_author_name
'Mukherjee, Gargi'
'Biradha, Kumar'

_publ_section_title
;
 Coordination Polymers Containing M2L2and M4L4Metallacylces of
 Bis(pyridylcarboxamido)alkanes with an Odd Number of &#x2212;(CH2)--
 Groups as Spacers: Guest Inclusion and Networks Recognition via \a Sheet
;
_journal_issue 9
_journal_name_full 'Crystal Growth &amp; Design'
_journal_page_first 4100
_journal_paper_doi 10.1021/cg400918d
_journal_volume 13
_journal_year 2013
_chemical_formula_sum 'C36 H45 Cl2 Cu N9 O18'
_chemical_formula_weight 1026.25
_chemical_name_systematic
; 
 ? 
;
_space_group_IT_number 14
_symmetry_cell_setting monoclinic
_symmetry_space_group_name_Hall '-P 2ybc'
_symmetry_space_group_name_H-M 'P 1 21/c 1'
_atom_sites_solution_hydrogens geom
_atom_sites_solution_primary direct
_atom_sites_solution_secondary difmap
_audit_creation_method SHELXL-97
_cell_angle_alpha 90.00
_cell_angle_beta 110.064(4)
_cell_angle_gamma 90.00
_cell_formula_units_Z 4
_cell_length_a 23.545(3)
_cell_length_b 11.8660(15)
_cell_length_c 16.909(2)
_cell_measurement_reflns_used 8113
_cell_measurement_temperature 293(2)
_cell_measurement_theta_max 25.50
_cell_measurement_theta_min 1.84
_cell_volume 4437.4(10)
_computing_structure_refinement 'SHELXL-97 (Sheldrick, 1997)'
_computing_structure_solution 'SHELXS-97 (Sheldrick, 1990)'
_diffrn_ambient_temperature 293(2)
_diffrn_measured_fraction_theta_full 0.981
_diffrn_measured_fraction_theta_max 0.981
_diffrn_radiation_monochromator graphite
_diffrn_radiation_source 'fine-focus sealed tube'
_diffrn_radiation_type MoK\a
_diffrn_radiation_wavelength 0.71073
_diffrn_reflns_av_R_equivalents 0.0934
_diffrn_reflns_av_sigmaI/netI 0.0629
_diffrn_reflns_limit_h_max 28
_diffrn_reflns_limit_h_min -28
_diffrn_reflns_limit_k_max 13
_diffrn_reflns_limit_k_min -14
_diffrn_reflns_limit_l_max 20
_diffrn_reflns_limit_l_min -20
_diffrn_reflns_number 52434
_diffrn_reflns_theta_full 25.50
_diffrn_reflns_theta_max 25.50
_diffrn_reflns_theta_min 1.84
_exptl_absorpt_coefficient_mu 0.698
_exptl_absorpt_correction_T_max 0.920
_exptl_absorpt_correction_T_min 0.882
_exptl_absorpt_correction_type empirical
_exptl_absorpt_process_details SADABS
_exptl_crystal_colour blue
_exptl_crystal_density_diffrn 1.536
_exptl_crystal_density_meas ?
_exptl_crystal_density_method 'not measured'
_exptl_crystal_description blocks
_exptl_crystal_F_000 2124
_exptl_crystal_size_max 0.20
_exptl_crystal_size_mid 0.15
_exptl_crystal_size_min 0.12
_refine_diff_density_max 0.709
_refine_diff_density_min -0.458
_refine_diff_density_rms 0.076
_refine_ls_extinction_method none
_refine_ls_goodness_of_fit_ref 1.158
_refine_ls_hydrogen_treatment mixed
_refine_ls_matrix_type full
_refine_ls_number_parameters 595
_refine_ls_number_reflns 8113
_refine_ls_number_restraints 0
_refine_ls_restrained_S_all 1.158
_refine_ls_R_factor_all 0.1303
_refine_ls_R_factor_gt 0.0793
_refine_ls_shift/su_max 0.001
_refine_ls_shift/su_mean 0.000
_refine_ls_structure_factor_coef Fsqd
_refine_ls_weighting_details 'calc w=1/[\s^2^(Fo^2^)+(0.1000P)^2^+0.0000P] where P=(Fo^2^+2Fc^2^)/3'
_refine_ls_weighting_scheme calc
_refine_ls_wR_factor_gt 0.1879
_refine_ls_wR_factor_ref 0.2095
_reflns_number_gt 5031
_reflns_number_total 8113
_reflns_threshold_expression >2sigma(I)
_cod_data_source_file cg400918d_si_002.cif
_cod_data_source_block 10
_cod_depositor_comments
;
The following automatic conversions were performed:

'_exptl_crystal_density_meas' value 'not measured' was changed to '?'
- the value is perceived as not measured.

Automatic conversion script
Id: cif_fix_values 3008 2015-01-20 13:52:24Z robertas 
;
_cod_original_cell_volume 4437.3(10)
_cod_original_sg_symbol_H-M P2(1)/c
_cod_database_code 4508250

loop_
_symmetry_equiv_pos_as_xyz
'x, y, z'
'-x, y+1/2, -z+1/2'
'-x, -y, -z'
'x, -y-1/2, z-1/2'

loop_
_atom_site_label
_atom_site_type_symbol
_atom_site_fract_x
_atom_site_fract_y
_atom_site_fract_z
_atom_site_U_iso_or_equiv
_atom_site_adp_type
_atom_site_occupancy
_atom_site_symmetry_multiplicity
_atom_site_calc_flag
_atom_site_refinement_flags
Cu1 Cu 0.25555(3) 0.75219(5) 0.23876(4) 0.0468(2) Uani 1 1 d .
Cl1 Cl 0.02347(8) 1.34959(16) 0.64839(9) 0.0716(5) Uani 1 1 d .
O104 O 0.0212(3) 1.4038(6) 0.5752(3) 0.119(2) Uani 1 1 d .
O103 O -0.0319(4) 1.3731(8) 0.6600(6) 0.184(4) Uani 1 1 d .
O102 O 0.0642(4) 1.3828(9) 0.7185(4) 0.198(4) Uani 1 1 d .
O101 O 0.0250(6) 1.2338(7) 0.6382(6) 0.224(5) Uani 1 1 d .
Cl2 Cl 0.46917(7) 0.34842(12) 0.33057(9) 0.0585(4) Uani 1 1 d .
O201 O 0.4398(4) 0.2531(6) 0.3424(4) 0.158(3) Uani 1 1 d .
O202 O 0.4348(4) 0.3984(7) 0.2583(4) 0.178(3) Uani 1 1 d .
O203 O 0.4823(4) 0.4141(6) 0.4007(4) 0.152(3) Uani 1 1 d .
O204 O 0.5224(3) 0.3233(7) 0.3163(5) 0.166(3) Uani 1 1 d .
O1W O 0.33828(17) 0.8992(3) 0.2979(2) 0.0612(10) Uani 1 1 d .
O2W O 0.17052(19) 0.6100(3) 0.1798(2) 0.0689(11) Uani 1 1 d .
O3W O 0.4416(2) 0.0207(4) 0.2899(2) 0.0838(13) Uani 1 1 d .
O4W O 0.0851(3) 0.4845(6) 0.2183(5) 0.158(3) Uani 1 1 d .
O16A O 0.38114(16) 0.4676(3) 0.6170(2) 0.0574(10) Uani 1 1 d .
N11A N 0.29828(18) 0.6521(3) 0.3381(2) 0.0428(10) Uani 1 1 d .
C11A C 0.3018(2) 0.5416(5) 0.3309(3) 0.0562(14) Uani 1 1 d .
H11A H 0.2821 0.5086 0.2788 0.067 Uiso 1 1 calc R
C12A C 0.3333(2) 0.4731(4) 0.3975(3) 0.0526(13) Uani 1 1 d .
H12A H 0.3365 0.3961 0.3894 0.063 Uiso 1 1 calc R
C13A C 0.3600(2) 0.5199(4) 0.4758(3) 0.0388(11) Uani 1 1 d .
C14A C 0.3551(2) 0.6348(4) 0.4839(3) 0.0444(12) Uani 1 1 d .
H14A H 0.3722 0.6692 0.5362 0.053 Uiso 1 1 calc R
C15A C 0.3250(2) 0.6973(4) 0.4149(3) 0.0462(12) Uani 1 1 d .
H15A H 0.3227 0.7748 0.4211 0.055 Uiso 1 1 calc R
C16A C 0.3920(2) 0.4510(4) 0.5515(3) 0.0394(11) Uani 1 1 d .
O21A O 0.36596(19) 0.0082(4) 0.4520(2) 0.0723(12) Uani 1 1 d .
N21A N 0.30074(17) -0.1785(3) 0.6702(2) 0.0433(10) Uani 1 1 d .
C21A C 0.3612(2) -0.1687(4) 0.6984(3) 0.0496(13) Uani 1 1 d .
H21A H 0.3829 -0.2020 0.7496 0.059 Uiso 1 1 calc R
C22A C 0.3928(2) -0.1123(4) 0.6560(3) 0.0438(12) Uani 1 1 d .
H22A H 0.4349 -0.1097 0.6772 0.053 Uiso 1 1 calc R
C23A C 0.3604(2) -0.0587(4) 0.5801(3) 0.0406(11) Uani 1 1 d .
C24A C 0.2989(2) -0.0737(4) 0.5505(3) 0.0482(13) Uani 1 1 d .
H24A H 0.2760 -0.0445 0.4982 0.058 Uiso 1 1 calc R
C25A C 0.2711(2) -0.1304(5) 0.5962(3) 0.0546(14) Uani 1 1 d .
H25A H 0.2292 -0.1363 0.5750 0.066 Uiso 1 1 calc R
C26A C 0.3894(2) 0.0070(4) 0.5285(3) 0.0443(12) Uani 1 1 d .
N32A N 0.4400(2) 0.0619(4) 0.5699(3) 0.0527(11) Uani 1 1 d .
H32A H 0.4554 0.0532 0.6236 0.063 Uiso 1 1 calc R
N31A N 0.43153(19) 0.3763(3) 0.5435(2) 0.0473(11) Uani 1 1 d .
H31A H 0.4355 0.3672 0.4952 0.057 Uiso 1 1 calc R
C31A C 0.4685(3) 0.3092(4) 0.6149(3) 0.0546(14) Uani 1 1 d .
H31B H 0.4425 0.2694 0.6393 0.066 Uiso 1 1 calc .
H31C H 0.4947 0.3586 0.6577 0.066 Uiso 1 1 calc .
C32A C 0.5060(2) 0.2263(5) 0.5883(4) 0.0583(15) Uani 1 1 d .
H32B H 0.5335 0.1901 0.6382 0.070 Uiso 1 1 calc .
H32C H 0.5302 0.2669 0.5615 0.070 Uiso 1 1 calc .
C33A C 0.4709(3) 0.1364(5) 0.5289(4) 0.0631(16) Uani 1 1 d .
H33A H 0.4413 0.1715 0.4803 0.076 Uiso 1 1 calc .
H33B H 0.4982 0.0925 0.5094 0.076 Uiso 1 1 calc .
O11B O 0.1481(2) 1.4132(6) 0.3820(3) 0.119(2) Uani 1 1 d .
N11B N 0.21458(17) 1.6450(3) 0.6409(2) 0.0432(10) Uani 1 1 d .
C11B C 0.1541(2) 1.6358(4) 0.6107(3) 0.0460(12) Uani 1 1 d .
H11B H 0.1317 1.6795 0.6349 0.055 Uiso 1 1 calc R
C12B C 0.1244(2) 1.5663(4) 0.5469(3) 0.0493(13) Uani 1 1 d .
H12B H 0.0824 1.5638 0.5276 0.059 Uiso 1 1 calc R
C13B C 0.1561(2) 1.4992(4) 0.5104(3) 0.0480(13) Uani 1 1 d .
C14B C 0.2185(2) 1.5086(5) 0.5402(3) 0.0568(15) Uani 1 1 d .
H14B H 0.2414 1.4666 0.5157 0.068 Uiso 1 1 calc R
C15B C 0.2466(2) 1.5796(5) 0.6058(3) 0.0499(13) Uani 1 1 d .
H15B H 0.2886 1.5830 0.6267 0.060 Uiso 1 1 calc R
C16B C 0.1262(3) 1.4217(6) 0.4384(4) 0.0642(17) Uani 1 1 d .
O26B O 0.11029(18) 0.9456(4) 0.5105(2) 0.0708(12) Uani 1 1 d .
N21B N 0.20729(18) 0.8238(4) 0.3047(2) 0.0445(10) Uani 1 1 d .
C21B C 0.1778(3) 0.7622(5) 0.3447(3) 0.0554(14) Uani 1 1 d .
H21B H 0.1809 0.6841 0.3436 0.066 Uiso 1 1 calc R
C22B C 0.1431(2) 0.8091(5) 0.3877(3) 0.0535(14) Uani 1 1 d .
H22B H 0.1236 0.7633 0.4151 0.064 Uiso 1 1 calc R
C23B C 0.1378(2) 0.9245(4) 0.3893(3) 0.0453(12) Uani 1 1 d .
C24B C 0.1678(2) 0.9884(4) 0.3475(3) 0.0469(12) Uani 1 1 d .
H24B H 0.1645 1.0665 0.3464 0.056 Uiso 1 1 calc R
C25B C 0.2026(2) 0.9359(4) 0.3074(3) 0.0429(12) Uani 1 1 d .
H25B H 0.2236 0.9801 0.2812 0.051 Uiso 1 1 calc R
C26B C 0.1031(2) 0.9771(5) 0.4389(3) 0.0509(13) Uani 1 1 d .
N31B N 0.0759(2) 1.3720(4) 0.4368(3) 0.0628(13) Uani 1 1 d .
H31D H 0.0647 1.3778 0.4799 0.075 Uiso 1 1 calc R
N32B N 0.0653(2) 1.0607(4) 0.4005(3) 0.0574(12) Uani 1 1 d .
H32D H 0.0606 1.0756 0.3488 0.069 Uiso 1 1 calc R
C31B C 0.0384(3) 1.3070(5) 0.3639(4) 0.0709(18) Uani 1 1 d .
H31E H 0.0644 1.2681 0.3390 0.085 Uiso 1 1 calc .
H31F H 0.0129 1.3583 0.3220 0.085 Uiso 1 1 calc .
C32B C -0.0007(3) 1.2223(5) 0.3870(4) 0.0670(17) Uani 1 1 d .
H32E H -0.0286 1.1905 0.3354 0.080 Uiso 1 1 calc .
H32F H -0.0246 1.2617 0.4149 0.080 Uiso 1 1 calc .
C33B C 0.0318(3) 1.1276(5) 0.4425(4) 0.0666(16) Uani 1 1 d .
H33C H 0.0596 1.1578 0.4948 0.080 Uiso 1 1 calc .
H33D H 0.0028 1.0800 0.4558 0.080 Uiso 1 1 calc .
N1G N 0.2518(4) 0.2905(5) 0.0543(4) 0.0919(19) Uani 1 1 d .
O2G O 0.2076(3) 0.3338(6) 0.0029(4) 0.149(3) Uani 1 1 d .
O1G O 0.2959(4) 0.2662(6) 0.0377(4) 0.133(3) Uani 1 1 d .
C1G C 0.2502(3) 0.2699(5) 0.1382(4) 0.0608(15) Uani 1 1 d .
C2G C 0.2968(3) 0.2134(6) 0.1944(4) 0.0740(18) Uani 1 1 d .
H2G H 0.3288 0.1882 0.1787 0.089 Uiso 1 1 calc R
C3G C 0.2969(4) 0.1936(6) 0.2734(4) 0.0779(19) Uani 1 1 d .
H3G H 0.3294 0.1566 0.3125 0.093 Uiso 1 1 calc R
C4G C 0.2495(5) 0.2281(7) 0.2951(5) 0.098(3) Uani 1 1 d .
H4G H 0.2495 0.2150 0.3493 0.118 Uiso 1 1 calc R
C5G C 0.2019(5) 0.2817(8) 0.2382(7) 0.107(3) Uani 1 1 d .
H5G H 0.1693 0.3035 0.2539 0.128 Uiso 1 1 calc R
C6G C 0.2009(3) 0.3036(6) 0.1601(6) 0.093(2) Uani 1 1 d .
H6G H 0.1682 0.3404 0.1215 0.111 Uiso 1 1 calc R

loop_
_atom_site_aniso_label
_atom_site_aniso_U_11
_atom_site_aniso_U_22
_atom_site_aniso_U_33
_atom_site_aniso_U_23
_atom_site_aniso_U_13
_atom_site_aniso_U_12
Cu1 0.0501(4) 0.0539(4) 0.0380(4) 0.0114(3) 0.0171(3) 0.0226(3)
Cl1 0.0727(10) 0.0886(13) 0.0474(9) 0.0020(8) 0.0128(7) 0.0018(9)
O104 0.099(4) 0.183(6) 0.075(3) 0.029(4) 0.030(3) 0.000(4)
O103 0.166(7) 0.202(9) 0.238(9) 0.038(7) 0.137(7) 0.017(6)
O102 0.195(8) 0.270(10) 0.084(4) -0.011(5) -0.011(5) -0.099(7)
O101 0.345(15) 0.109(6) 0.194(9) -0.002(5) 0.060(9) 0.040(7)
Cl2 0.0708(9) 0.0530(9) 0.0531(9) -0.0033(7) 0.0231(7) -0.0112(7)
O201 0.216(8) 0.121(5) 0.132(5) 0.021(4) 0.054(5) -0.092(5)
O202 0.246(10) 0.173(7) 0.106(5) 0.067(5) 0.049(5) 0.043(6)
O203 0.199(7) 0.165(6) 0.132(5) -0.076(5) 0.108(5) -0.088(5)
O204 0.121(5) 0.166(7) 0.238(8) -0.053(6) 0.096(6) -0.004(5)
O1W 0.058(2) 0.058(2) 0.060(2) -0.0016(19) 0.0115(18) -0.0050(19)
O2W 0.072(3) 0.068(3) 0.060(2) -0.009(2) 0.015(2) -0.010(2)
O3W 0.098(3) 0.102(4) 0.054(2) 0.016(2) 0.031(2) 0.008(3)
O4W 0.151(6) 0.150(6) 0.201(7) 0.076(5) 0.096(5) 0.014(5)
O16A 0.066(2) 0.066(3) 0.041(2) 0.0122(18) 0.0197(18) 0.006(2)
N11A 0.048(2) 0.046(3) 0.035(2) 0.0038(19) 0.0150(18) 0.0090(19)
C11A 0.068(4) 0.049(3) 0.040(3) -0.008(3) 0.003(3) 0.011(3)
C12A 0.059(3) 0.034(3) 0.051(3) -0.003(2) 0.001(3) 0.005(2)
C13A 0.044(3) 0.038(3) 0.037(3) 0.002(2) 0.016(2) 0.004(2)
C14A 0.050(3) 0.048(3) 0.031(3) 0.002(2) 0.008(2) 0.006(2)
C15A 0.064(3) 0.037(3) 0.041(3) 0.003(2) 0.023(2) 0.014(2)
C16A 0.045(3) 0.033(3) 0.038(3) 0.008(2) 0.012(2) -0.004(2)
O21A 0.085(3) 0.097(3) 0.035(2) 0.001(2) 0.0192(19) -0.019(2)
N21A 0.043(2) 0.056(3) 0.029(2) 0.0010(19) 0.0099(18) -0.0138(19)
C21A 0.042(3) 0.056(3) 0.041(3) 0.013(2) 0.001(2) -0.011(2)
C22A 0.036(3) 0.053(3) 0.037(3) 0.009(2) 0.006(2) -0.004(2)
C23A 0.042(3) 0.044(3) 0.035(3) -0.008(2) 0.013(2) -0.004(2)
C24A 0.047(3) 0.055(3) 0.036(3) 0.005(2) 0.006(2) 0.005(2)
C25A 0.039(3) 0.077(4) 0.040(3) 0.002(3) 0.005(2) -0.010(3)
C26A 0.062(3) 0.039(3) 0.037(3) -0.002(2) 0.023(2) 0.005(2)
N32A 0.071(3) 0.046(3) 0.044(2) 0.006(2) 0.024(2) -0.013(2)
N31A 0.062(3) 0.039(2) 0.037(2) 0.0089(18) 0.013(2) 0.015(2)
C31A 0.060(3) 0.044(3) 0.044(3) 0.005(2) -0.001(3) 0.011(3)
C32A 0.041(3) 0.047(3) 0.081(4) 0.021(3) 0.014(3) 0.002(2)
C33A 0.087(4) 0.039(3) 0.085(4) 0.014(3) 0.056(4) 0.004(3)
O11B 0.079(3) 0.189(6) 0.101(4) -0.096(4) 0.046(3) -0.038(3)
N11B 0.035(2) 0.052(3) 0.041(2) -0.0071(19) 0.0117(18) -0.0103(19)
C11B 0.040(3) 0.051(3) 0.048(3) -0.014(2) 0.017(2) -0.006(2)
C12B 0.039(3) 0.056(3) 0.050(3) -0.015(3) 0.012(2) -0.005(2)
C13B 0.045(3) 0.054(3) 0.044(3) -0.009(2) 0.014(2) -0.005(2)
C14B 0.046(3) 0.073(4) 0.053(3) -0.020(3) 0.019(3) -0.004(3)
C15B 0.039(3) 0.063(4) 0.049(3) -0.009(3) 0.017(2) -0.003(2)
C16B 0.055(4) 0.078(4) 0.057(4) -0.030(3) 0.015(3) 0.000(3)
O26B 0.073(3) 0.101(3) 0.044(2) 0.010(2) 0.0279(19) 0.024(2)
N21B 0.045(2) 0.051(3) 0.039(2) 0.0055(19) 0.0161(19) 0.012(2)
C21B 0.064(3) 0.049(3) 0.055(3) 0.013(3) 0.024(3) 0.008(3)
C22B 0.057(3) 0.057(4) 0.055(3) 0.012(3) 0.031(3) 0.008(3)
C23B 0.040(3) 0.054(3) 0.039(3) 0.001(2) 0.009(2) 0.002(2)
C24B 0.051(3) 0.042(3) 0.046(3) 0.001(2) 0.014(2) 0.005(2)
C25B 0.046(3) 0.041(3) 0.043(3) 0.006(2) 0.017(2) 0.002(2)
C26B 0.048(3) 0.068(4) 0.040(3) -0.003(3) 0.019(2) 0.002(3)
N31B 0.060(3) 0.068(3) 0.057(3) -0.028(2) 0.015(2) -0.017(3)
N32B 0.064(3) 0.062(3) 0.052(3) 0.001(2) 0.028(2) 0.017(2)
C31B 0.080(4) 0.057(4) 0.059(4) -0.019(3) 0.002(3) -0.011(3)
C32B 0.046(3) 0.064(4) 0.082(4) -0.034(3) 0.012(3) 0.002(3)
C33B 0.061(4) 0.071(4) 0.077(4) -0.006(3) 0.035(3) 0.009(3)
N1G 0.104(5) 0.074(4) 0.081(5) 0.018(3) 0.010(4) -0.003(4)
O2G 0.145(6) 0.161(7) 0.107(5) 0.046(4) 0.000(4) 0.020(5)
O1G 0.155(6) 0.157(7) 0.113(5) 0.024(4) 0.078(5) 0.017(5)
C1G 0.064(4) 0.052(4) 0.061(4) 0.002(3) 0.013(3) 0.001(3)
C2G 0.065(4) 0.082(5) 0.073(5) -0.001(4) 0.020(3) 0.019(3)
C3G 0.098(6) 0.067(5) 0.065(5) 0.000(3) 0.025(4) -0.009(4)
C4G 0.153(9) 0.084(6) 0.075(5) -0.021(4) 0.061(6) -0.049(6)
C5G 0.104(7) 0.106(7) 0.137(9) -0.026(6) 0.076(7) -0.016(5)
C6G 0.058(4) 0.081(5) 0.127(7) -0.006(5) 0.017(4) 0.012(4)

loop_
_atom_type_symbol
_atom_type_description
_atom_type_scat_dispersion_real
_atom_type_scat_dispersion_imag
_atom_type_scat_source
C C 0.0033 0.0016 'International Tables Vol C Tables 4.2.6.8 and 6.1.1.4'
H H 0.0000 0.0000 'International Tables Vol C Tables 4.2.6.8 and 6.1.1.4'
N N 0.0061 0.0033 'International Tables Vol C Tables 4.2.6.8 and 6.1.1.4'
O O 0.0106 0.0060 'International Tables Vol C Tables 4.2.6.8 and 6.1.1.4'
Cl Cl 0.1484 0.1585 'International Tables Vol C Tables 4.2.6.8 and 6.1.1.4'
Cu Cu 0.3201 1.2651 'International Tables Vol C Tables 4.2.6.8 and 6.1.1.4'

loop_
_geom_angle_atom_site_label_1
_geom_angle_atom_site_label_2
_geom_angle_atom_site_label_3
_geom_angle
_geom_angle_site_symmetry_1
_geom_angle_site_symmetry_3
N11B Cu1 N11A 178.54(17) 4_585 .
N11B Cu1 N21A 89.37(15) 4_585 4_565
N11A Cu1 N21A 90.72(15) . 4_565
N11B Cu1 N21B 89.80(16) 4_585 .
N11A Cu1 N21B 90.16(15) . .
N21A Cu1 N21B 177.89(16) 4_565 .
O102 Cl1 O104 117.7(5) . .
O102 Cl1 O103 103.9(6) . .
O104 Cl1 O103 106.2(4) . .
O102 Cl1 O101 111.7(6) . .
O104 Cl1 O101 110.2(5) . .
O103 Cl1 O101 106.1(6) . .
O202 Cl2 O203 115.0(6) . .
O202 Cl2 O201 108.5(5) . .
O203 Cl2 O201 108.6(4) . .
O202 Cl2 O204 103.6(5) . .
O203 Cl2 O204 109.0(5) . .
O201 Cl2 O204 112.3(5) . .
C15A N11A C11A 117.4(4) . .
C15A N11A Cu1 120.2(3) . .
C11A N11A Cu1 122.4(3) . .
N11A C11A C12A 122.8(5) . .
C13A C12A C11A 119.2(5) . .
C12A C13A C14A 118.1(4) . .
C12A C13A C16A 122.4(4) . .
C14A C13A C16A 119.5(4) . .
C15A C14A C13A 119.4(5) . .
N11A C15A C14A 123.0(5) . .
O16A C16A N31A 124.5(4) . .
O16A C16A C13A 119.0(4) . .
N31A C16A C13A 116.5(4) . .
C25A N21A C21A 116.5(4) . .
C25A N21A Cu1 120.9(3) . 4_566
C21A N21A Cu1 122.4(3) . 4_566
N21A C21A C22A 123.8(4) . .
C21A C22A C23A 118.5(4) . .
C24A C23A C22A 116.8(4) . .
C24A C23A C26A 119.3(4) . .
C22A C23A C26A 123.8(4) . .
C25A C24A C23A 120.9(5) . .
N21A C25A C24A 123.3(5) . .
O21A C26A N32A 123.5(5) . .
O21A C26A C23A 119.5(5) . .
N32A C26A C23A 117.0(4) . .
C26A N32A C33A 123.3(5) . .
C16A N31A C31A 121.4(4) . .
N31A C31A C32A 110.9(5) . .
C31A C32A C33A 115.0(4) . .
N32A C33A C32A 111.2(5) . .
C11B N11B C15B 117.6(4) . .
C11B N11B Cu1 120.6(3) . 4_586
C15B N11B Cu1 121.7(3) . 4_586
N11B C11B C12B 123.2(5) . .
C11B C12B C13B 120.1(5) . .
C12B C13B C14B 117.5(5) . .
C12B C13B C16B 123.0(5) . .
C14B C13B C16B 119.4(5) . .
C15B C14B C13B 120.2(5) . .
N11B C15B C14B 121.4(5) . .
O11B C16B N31B 124.0(5) . .
O11B C16B C13B 118.3(6) . .
N31B C16B C13B 117.6(5) . .
C25B N21B C21B 117.5(4) . .
C25B N21B Cu1 120.2(3) . .
C21B N21B Cu1 122.2(4) . .
N21B C21B C22B 123.2(5) . .
C21B C22B C23B 119.0(5) . .
C24B C23B C22B 118.0(5) . .
C24B C23B C26B 122.1(5) . .
C22B C23B C26B 119.9(5) . .
C25B C24B C23B 119.8(5) . .
N21B C25B C24B 122.5(4) . .
O26B C26B N32B 123.3(5) . .
O26B C26B C23B 120.8(5) . .
N32B C26B C23B 115.9(4) . .
C16B N31B C31B 122.2(5) . .
C26B N32B C33B 123.0(5) . .
N31B C31B C32B 112.4(5) . .
C31B C32B C33B 116.0(5) . .
N32B C33B C32B 110.4(5) . .
O1G N1G O2G 122.1(8) . .
O1G N1G C1G 120.1(7) . .
O2G N1G C1G 117.8(8) . .
C2G C1G C6G 120.2(7) . .
C2G C1G N1G 118.8(6) . .
C6G C1G N1G 121.0(7) . .
C1G C2G C3G 120.2(7) . .
C4G C3G C2G 119.5(8) . .
C5G C4G C3G 120.5(8) . .
C6G C5G C4G 121.3(8) . .
C5G C6G C1G 118.2(8) . .

loop_
_geom_bond_atom_site_label_1
_geom_bond_atom_site_label_2
_geom_bond_distance
_geom_bond_site_symmetry_2
Cu1 N11B 2.015(4) 4_585
Cu1 N11A 2.021(4) .
Cu1 N21A 2.022(4) 4_565
Cu1 N21B 2.031(4) .
Cl1 O102 1.304(6) .
Cl1 O104 1.379(5) .
Cl1 O103 1.412(8) .
Cl1 O101 1.387(8) .
Cl2 O202 1.349(6) .
Cl2 O203 1.362(5) .
Cl2 O201 1.376(5) .
Cl2 O204 1.387(7) .
O16A C16A 1.236(5) .
N11A C15A 1.345(6) .
N11A C11A 1.322(6) .
C11A C12A 1.381(7) .
C12A C13A 1.373(6) .
C13A C14A 1.379(7) .
C13A C16A 1.488(6) .
C14A C15A 1.359(6) .
C16A N31A 1.326(6) .
O21A C26A 1.220(5) .
N21A C25A 1.333(6) .
N21A C21A 1.341(6) .
N21A Cu1 2.022(4) 4_566
C21A C22A 1.372(7) .
C22A C23A 1.401(6) .
C23A C24A 1.372(7) .
C23A C26A 1.498(7) .
C24A C25A 1.352(7) .
C26A N32A 1.327(6) .
N32A C33A 1.461(6) .
N31A C31A 1.459(6) .
C31A C32A 1.490(8) .
C32A C33A 1.503(8) .
O11B C16B 1.234(7) .
N11B C11B 1.341(6) .
N11B C15B 1.352(6) .
N11B Cu1 2.015(4) 4_586
C11B C12B 1.346(7) .
C12B C13B 1.375(7) .
C13B C14B 1.383(7) .
C13B C16B 1.495(7) .
C14B C15B 1.369(7) .
C16B N31B 1.315(7) .
O26B C26B 1.222(6) .
N21B C25B 1.336(6) .
N21B C21B 1.341(6) .
C21B C22B 1.384(7) .
C22B C23B 1.376(7) .
C23B C24B 1.386(7) .
C23B C26B 1.493(7) .
C24B C25B 1.378(7) .
C26B N32B 1.342(7) .
N31B C31B 1.465(7) .
N32B C33B 1.464(7) .
C31B C32B 1.501(9) .
C32B C33B 1.495(9) .
N1G O1G 1.199(8) .
N1G O2G 1.216(8) .
N1G C1G 1.453(9) .
C1G C2G 1.357(8) .
C1G C6G 1.393(9) .
C2G C3G 1.357(9) .
C3G C4G 1.351(11) .
C4G C5G 1.359(13) .
C5G C6G 1.338(11) .
